data_7054526
loop_
_publ_author_name
'Cervantes, Ruy'
'Tiburcio, Jorge'
'Torrens, Hugo'

_publ_section_title
;
 cis and trans influences on [Pt(SRF)(triphos)]+complexes (SRF=
 polyfluorobenzothiolate)
;
_journal_issue 1
_journal_name_full 'New J. Chem.'
_journal_page_first 631
_journal_paper_doi 10.1039/C4NJ01686F
_journal_volume 39
_journal_year 2015
_chemical_compound_source 'synthesis as described'
_chemical_formula_moiety 'C41 H33 F7 P3 Pt1 S1, C1 F3 O3 S1''
_chemical_formula_sum 'C42 H33 F10 O3 P3 Pt S2'
_chemical_formula_weight 1127.80
_chemical_name_common '[Pt(p-SC6F4CF3)(triphos)][OTf]'
_chemical_name_systematic 'Platinum-triphos-SC7F7 Triflate'
_space_group_IT_number 2
_symmetry_cell_setting triclinic
_symmetry_Int_Tables_number 2
_symmetry_space_group_name_Hall '-P 1'
_symmetry_space_group_name_H-M 'P -1'
_atom_sites_solution_hydrogens geom
_atom_sites_solution_primary direct
_atom_sites_solution_secondary difmap
_audit_creation_method SHELXL-97
_cell_angle_alpha 67.229(3)
_cell_angle_beta 81.640(2)
_cell_angle_gamma 71.075(2)
_cell_formula_units_Z 2
_cell_length_a 11.1223(4)
_cell_length_b 13.6579(6)
_cell_length_c 16.7386(7)
_cell_measurement_reflns_used 38201
_cell_measurement_temperature 293(2)
_cell_measurement_theta_max 27.485
_cell_measurement_theta_min 2.91
_cell_volume 2217.22(17)
_computing_cell_refinement 'HKL Scalepack (Otwinowski & Minor 1997)'
_computing_data_collection 'Collect (Nonius BV, 1997-2000)'
_computing_data_reduction
;
HKL Denzo and Scalepack (Otwinowski & Minor 1997)
;
_computing_molecular_graphics 'Bruker SHELXTL XP'
_computing_publication_material 'Bruker SHELXTL XCIF'
_computing_structure_refinement 'SHELXL-97 (Sheldrick, 1997)'
_computing_structure_solution 'SHELXS-97 (Sheldrick, 1990)'
_diffrn_ambient_temperature 293(2)
_diffrn_detector_area_resol_mean 9
_diffrn_measured_fraction_theta_full 0.892
_diffrn_measured_fraction_theta_max 0.892
_diffrn_measurement_device_type '95mm CCD camera on \k-goniostat'
_diffrn_measurement_method 'CCD rotation images, thick slices'
_diffrn_radiation_monochromator graphite
_diffrn_radiation_probe x-ray
_diffrn_radiation_type MoK\a
_diffrn_radiation_wavelength 0.71073
_diffrn_reflns_av_R_equivalents 0.0381
_diffrn_reflns_av_sigmaI/netI 0.0728
_diffrn_reflns_limit_h_max 12
_diffrn_reflns_limit_h_min -13
_diffrn_reflns_limit_k_max 16
_diffrn_reflns_limit_k_min -15
_diffrn_reflns_limit_l_max 19
_diffrn_reflns_limit_l_min -19
_diffrn_reflns_number 11281
_diffrn_reflns_theta_full 25.00
_diffrn_reflns_theta_max 25.00
_diffrn_reflns_theta_min 3.31
_diffrn_source 'fine-focus sealed tube'
_diffrn_source_type Rigaku
_exptl_absorpt_coefficient_mu 3.447
_exptl_absorpt_correction_T_max 0.6457
_exptl_absorpt_correction_T_min 0.4511
_exptl_absorpt_correction_type multi-scan
_exptl_absorpt_process_details SADABS
_exptl_crystal_colour yellow
_exptl_crystal_density_diffrn 1.689
_exptl_crystal_density_method 'not measured'
_exptl_crystal_description block
_exptl_crystal_F_000 1108
_exptl_crystal_recrystallization_method 'Re-crystallisation from solvent: acetone'
_exptl_crystal_size_max 0.40
_exptl_crystal_size_mid 0.21
_exptl_crystal_size_min 0.15
_refine_diff_density_max 4.235
_refine_diff_density_min -3.507
_refine_diff_density_rms 0.368
_refine_ls_extinction_method none
_refine_ls_goodness_of_fit_ref 1.335
_refine_ls_hydrogen_treatment mixed
_refine_ls_matrix_type full
_refine_ls_number_parameters 550
_refine_ls_number_reflns 6966
_refine_ls_number_restraints 0
_refine_ls_restrained_S_all 1.335
_refine_ls_R_factor_all 0.1128
_refine_ls_R_factor_gt 0.0866
_refine_ls_shift/su_max 0.001
_refine_ls_shift/su_mean 0.000
_refine_ls_structure_factor_coef Fsqd
_refine_ls_weighting_details 'calc w=1/[\s^2^(Fo^2^)+(0.2000P)^2^+0.0000P] where P=(Fo^2^+2Fc^2^)/3'
_refine_ls_weighting_scheme calc
_refine_ls_wR_factor_gt 0.2318
_refine_ls_wR_factor_ref 0.2972
_reflns_number_gt 5962
_reflns_number_total 6966
_reflns_threshold_expression >2sigma(I)
_cod_data_source_file c4nj01686f2.cif
_cod_data_source_block jtk64
_cod_depositor_comments 'Adding full bibliography for 7054526--7054528.cif.'
_cod_original_cell_volume 2217.22(16)
_cod_original_formula_sum 'C42 H33 F10 O3 P3 Pt1 S2'
_cod_database_code 7054526

loop_
_symmetry_equiv_pos_as_xyz
'x, y, z'
'-x, -y, -z'

loop_
_atom_site_label
_atom_site_type_symbol
_atom_site_fract_x
_atom_site_fract_y
_atom_site_fract_z
_atom_site_U_iso_or_equiv
_atom_site_adp_type
_atom_site_occupancy
_atom_site_symmetry_multiplicity
_atom_site_calc_flag
_atom_site_refinement_flags
Pt1 Pt 1.61883(4) 0.62707(4) 0.68780(3) 0.0364(3) Uani 1 1 d .
S1 S 1.4890(4) 0.7505(4) 0.5690(2) 0.0503(9) Uani 1 1 d .
S2 S 0.8230(5) 0.6865(5) 1.0676(3) 0.0694(12) Uani 1 1 d .
P1 P 1.5270(4) 0.6938(3) 0.7977(2) 0.0413(8) Uani 1 1 d .
P2 P 1.7573(4) 0.4997(3) 0.7891(2) 0.0423(8) Uani 1 1 d .
P3 P 1.7644(3) 0.5560(3) 0.5975(2) 0.0432(9) Uani 1 1 d .
F1 F 1.2962(11) 0.9691(8) 0.5435(9) 0.086(4) Uani 1 1 d .
F2 F 1.0517(12) 1.0118(10) 0.5799(11) 0.109(5) Uani 1 1 d .
F3 F 1.0972(11) 0.6265(9) 0.7026(9) 0.084(4) Uani 1 1 d .
F4 F 1.3403(10) 0.5845(8) 0.6654(8) 0.072(3) Uani 1 1 d .
F5 F 0.8618(15) 0.845(3) 0.6069(18) 0.218(16) Uani 1 1 d .
F6 F 0.872(2) 0.933(3) 0.671(4) 0.33(3) Uani 1 1 d .
F7 F 0.8942(16) 0.769(3) 0.7279(15) 0.231(17) Uani 1 1 d .
F8 F 0.846(3) 0.8768(15) 0.9628(14) 0.163(10) Uani 1 1 d .
F9 F 0.865(4) 0.840(2) 1.102(2) 0.205(12) Uani 1 1 d .
F10 F 0.680(2) 0.8864(18) 1.0408(19) 0.171(10) Uani 1 1 d .
O1 O 0.768(2) 0.6802(17) 0.9996(13) 0.130(8) Uani 1 1 d .
O2 O 0.9584(15) 0.6391(15) 1.0693(12) 0.107(6) Uani 1 1 d .
O3 O 0.7654(19) 0.6528(18) 1.1509(11) 0.110(6) Uani 1 1 d .
C1 C 1.3291(16) 0.7755(14) 0.6037(10) 0.050(4) Uani 1 1 d .
C2 C 1.2484(14) 0.8815(12) 0.5844(10) 0.048(3) Uani 1 1 d .
C3 C 1.1179(17) 0.9042(15) 0.6017(13) 0.064(5) Uani 1 1 d .
C4 C 1.0608(14) 0.8235(16) 0.6442(12) 0.057(4) Uani 1 1 d .
C5 C 1.1444(16) 0.7127(14) 0.6662(12) 0.059(4) Uani 1 1 d .
C6 C 1.2705(14) 0.6928(13) 0.6457(11) 0.054(4) Uani 1 1 d .
C7 C 0.922(2) 0.846(2) 0.6653(16) 0.078(6) Uani 1 1 d .
C8 C 1.3606(17) 0.7057(14) 0.8289(10) 0.055(4) Uani 1 1 d .
C9 C 1.2735(16) 0.8033(18) 0.8215(11) 0.061(4) Uani 1 1 d .
H9A H 1.2982 0.8678 0.7993 0.073 Uiso 1 1 calc R
C10 C 1.1467(18) 0.810(2) 0.8465(16) 0.090(7) Uani 1 1 d .
H10A H 1.0877 0.8788 0.8402 0.108 Uiso 1 1 calc R
C11 C 1.109(2) 0.714(3) 0.8806(14) 0.091(8) Uani 1 1 d .
H11A H 1.0252 0.7182 0.8986 0.110 Uiso 1 1 calc R
C12 C 1.193(2) 0.617(2) 0.8874(13) 0.078(6) Uani 1 1 d .
H12A H 1.1665 0.5540 0.9085 0.094 Uiso 1 1 calc R
C13 C 1.323(2) 0.6077(18) 0.8634(11) 0.069(5) Uani 1 1 d .
H13A H 1.3811 0.5387 0.8702 0.082 Uiso 1 1 calc R
C14 C 1.5468(16) 0.8269(12) 0.7770(10) 0.048(4) Uani 1 1 d .
C15 C 1.5368(16) 0.9069(13) 0.6911(10) 0.055(4) Uani 1 1 d .
H15A H 1.5308 0.8871 0.6449 0.067 Uiso 1 1 calc R
C16 C 1.5361(19) 1.0142(15) 0.6760(14) 0.074(5) Uani 1 1 d .
H16A H 1.5290 1.0662 0.6198 0.089 Uiso 1 1 calc R
C17 C 1.546(2) 1.0440(15) 0.7438(15) 0.075(6) Uani 1 1 d .
H17A H 1.5488 1.1152 0.7334 0.090 Uiso 1 1 calc R
C18 C 1.551(3) 0.9710(17) 0.8234(16) 0.088(7) Uani 1 1 d .
H18A H 1.5558 0.9929 0.8687 0.106 Uiso 1 1 calc R
C19 C 1.550(2) 0.8623(17) 0.8429(12) 0.067(5) Uani 1 1 d .
H19A H 1.5508 0.8141 0.9003 0.080 Uiso 1 1 calc R
C20 C 1.6179(16) 0.5985(12) 0.8973(10) 0.050(4) Uani 1 1 d .
H20A H 1.6093 0.6372 0.9367 0.060 Uiso 1 1 calc R
H20B H 1.5843 0.5358 0.9265 0.060 Uiso 1 1 calc R
C21 C 1.7577(16) 0.5571(13) 0.8734(10) 0.054(4) Uani 1 1 d .
H21A H 1.8047 0.5000 0.9235 0.065 Uiso 1 1 calc R
H21B H 1.7956 0.6176 0.8507 0.065 Uiso 1 1 calc R
C22 C 1.7105(14) 0.3727(11) 0.8456(9) 0.045(3) Uani 1 1 d .
C23 C 1.6024(16) 0.3619(14) 0.8267(13) 0.061(4) Uani 1 1 d .
H23A H 1.5519 0.4208 0.7832 0.073 Uiso 1 1 calc R
C24 C 1.563(2) 0.2687(19) 0.8685(16) 0.087(7) Uani 1 1 d .
H24A H 1.4876 0.2651 0.8542 0.104 Uiso 1 1 calc R
C25 C 1.637(3) 0.182(2) 0.9312(15) 0.086(7) Uani 1 1 d .
H25A H 1.6113 0.1187 0.9621 0.104 Uiso 1 1 calc R
C26 C 1.753(3) 0.1877(18) 0.9490(16) 0.100(8) Uani 1 1 d .
H26A H 1.8068 0.1267 0.9889 0.120 Uiso 1 1 calc R
C27 C 1.7866(18) 0.2849(16) 0.9070(13) 0.068(5) Uani 1 1 d .
H27A H 1.8617 0.2900 0.9210 0.082 Uiso 1 1 calc R
C28 C 1.9192(17) 0.4621(16) 0.7404(10) 0.057(4) Uani 1 1 d .
H28A H 1.9787 0.4791 0.7664 0.068 Uiso 1 1 calc R
H28B H 1.9480 0.3832 0.7508 0.068 Uiso 1 1 calc R
C29 C 1.9123(13) 0.5302(13) 0.6414(9) 0.046(3) Uani 1 1 d .
H29A H 1.9797 0.4901 0.6119 0.055 Uiso 1 1 calc R
H29B H 1.9268 0.6006 0.6305 0.055 Uiso 1 1 calc R
C30 C 1.7702(14) 0.6476(14) 0.4842(9) 0.050(4) Uani 1 1 d .
C31 C 1.7808(19) 0.7490(15) 0.4644(11) 0.067(5) Uani 1 1 d .
H31A H 1.7855 0.7733 0.5084 0.081 Uiso 1 1 calc R
C32 C 1.785(2) 0.8193(19) 0.3771(13) 0.087(7) Uani 1 1 d .
H32A H 1.7935 0.8895 0.3636 0.104 Uiso 1 1 calc R
C33 C 1.777(2) 0.785(2) 0.3132(14) 0.097(9) Uani 1 1 d .
H33A H 1.7825 0.8319 0.2559 0.116 Uiso 1 1 calc R
C34 C 1.760(2) 0.683(2) 0.3311(12) 0.092(8) Uani 1 1 d .
H34A H 1.7472 0.6622 0.2868 0.111 Uiso 1 1 calc R
C35 C 1.7618(18) 0.6094(17) 0.4193(10) 0.067(5) Uani 1 1 d .
H35A H 1.7577 0.5377 0.4335 0.080 Uiso 1 1 calc R
C36 C 1.7561(15) 0.4259(13) 0.5990(11) 0.049(4) Uani 1 1 d .
C37 C 1.6344(16) 0.4155(15) 0.5958(12) 0.057(4) Uani 1 1 d .
H37A H 1.5624 0.4738 0.5961 0.068 Uiso 1 1 calc R
C38 C 1.620(2) 0.319(2) 0.5922(14) 0.075(6) Uani 1 1 d .
H38A H 1.5402 0.3122 0.5909 0.090 Uiso 1 1 calc R
C39 C 1.724(3) 0.2381(19) 0.5907(15) 0.086(7) Uani 1 1 d .
H39A H 1.7150 0.1753 0.5857 0.103 Uiso 1 1 calc R
C40 C 1.850(2) 0.2417(19) 0.5964(19) 0.093(8) Uani 1 1 d .
H40A H 1.9206 0.1804 0.6015 0.111 Uiso 1 1 calc R
C41 C 1.8602(17) 0.3426(15) 0.5937(14) 0.068(5) Uani 1 1 d .
H41A H 1.9403 0.3525 0.5882 0.082 Uiso 1 1 calc R
C42 C 0.808(3) 0.844(4) 1.0400(17) 0.16(2) Uani 1 1 d .

loop_
_atom_site_aniso_label
_atom_site_aniso_U_11
_atom_site_aniso_U_22
_atom_site_aniso_U_33
_atom_site_aniso_U_23
_atom_site_aniso_U_13
_atom_site_aniso_U_12
Pt1 0.0317(4) 0.0389(4) 0.0342(4) -0.0149(2) -0.0006(2) -0.0026(2)
S1 0.0384(19) 0.062(2) 0.0370(17) -0.0152(16) -0.0015(14) -0.0004(17)
S2 0.065(3) 0.090(3) 0.050(2) -0.026(2) -0.005(2) -0.017(2)
P1 0.046(2) 0.0433(19) 0.0332(16) -0.0177(14) 0.0030(14) -0.0083(16)
P2 0.0381(19) 0.0391(19) 0.0412(18) -0.0100(14) -0.0055(15) -0.0041(15)
P3 0.0322(18) 0.053(2) 0.0444(19) -0.0255(16) 0.0037(15) -0.0044(15)
F1 0.066(7) 0.041(5) 0.122(10) -0.014(6) 0.016(6) -0.005(5)
F2 0.073(8) 0.055(7) 0.169(14) -0.043(8) 0.025(8) 0.011(6)
F3 0.063(6) 0.072(8) 0.116(9) -0.015(7) -0.019(6) -0.036(6)
F4 0.055(6) 0.044(5) 0.102(8) -0.016(5) -0.014(5) -0.004(4)
F5 0.052(8) 0.48(5) 0.22(2) -0.24(3) 0.003(11) -0.055(16)
F6 0.087(13) 0.22(3) 0.76(9) -0.32(5) 0.18(3) -0.071(16)
F7 0.061(10) 0.30(3) 0.163(18) 0.06(2) 0.032(11) -0.030(14)
F8 0.22(2) 0.087(11) 0.140(16) -0.024(10) 0.078(16) -0.045(13)
F9 0.26(3) 0.14(2) 0.18(2) -0.034(19) 0.03(2) -0.07(2)
F10 0.129(16) 0.117(15) 0.25(3) -0.072(16) 0.028(17) -0.014(13)
O1 0.18(2) 0.107(14) 0.110(13) -0.051(11) -0.080(14) -0.009(14)
O2 0.070(9) 0.089(11) 0.113(13) -0.005(9) -0.002(9) 0.003(8)
O3 0.118(14) 0.140(16) 0.078(10) -0.044(10) 0.026(10) -0.051(13)
C1 0.051(9) 0.060(9) 0.048(8) -0.031(7) 0.005(7) -0.016(7)
C2 0.039(7) 0.044(8) 0.064(9) -0.023(7) -0.007(7) -0.010(6)
C3 0.054(10) 0.050(9) 0.077(11) -0.024(8) 0.001(9) 0.000(8)
C4 0.027(7) 0.071(11) 0.068(10) -0.026(8) -0.004(7) -0.004(7)
C5 0.053(9) 0.049(9) 0.069(10) -0.013(8) 0.003(8) -0.020(8)
C6 0.035(7) 0.051(9) 0.064(9) -0.013(7) -0.013(7) -0.004(7)
C7 0.055(12) 0.088(15) 0.082(14) -0.033(12) 0.009(10) -0.011(11)
C8 0.064(10) 0.053(9) 0.044(8) -0.021(7) 0.017(7) -0.015(8)
C9 0.044(9) 0.092(13) 0.058(9) -0.039(9) -0.011(7) -0.018(9)
C10 0.045(10) 0.112(19) 0.106(17) -0.059(15) 0.018(11) 0.002(11)
C11 0.075(14) 0.18(3) 0.062(12) -0.067(15) 0.020(11) -0.075(18)
C12 0.076(14) 0.096(16) 0.064(11) -0.021(11) 0.011(10) -0.042(13)
C13 0.077(12) 0.087(13) 0.053(9) -0.023(9) 0.018(9) -0.049(11)
C14 0.056(9) 0.033(7) 0.042(7) -0.014(6) -0.001(7) 0.006(6)
C15 0.063(10) 0.050(9) 0.044(8) -0.011(6) 0.003(7) -0.012(7)
C16 0.076(13) 0.053(10) 0.077(12) -0.011(9) 0.006(10) -0.018(9)
C17 0.092(15) 0.041(9) 0.089(14) -0.029(9) -0.006(11) -0.009(9)
C18 0.13(2) 0.053(11) 0.092(15) -0.042(11) -0.038(15) -0.013(12)
C19 0.077(12) 0.074(12) 0.053(9) -0.025(8) -0.017(9) -0.017(10)
C20 0.059(9) 0.043(8) 0.044(7) -0.017(6) 0.000(7) -0.008(7)
C21 0.056(9) 0.043(8) 0.056(9) -0.013(6) -0.018(7) -0.003(7)
C22 0.044(8) 0.035(7) 0.046(7) -0.011(6) 0.000(6) -0.007(6)
C23 0.052(9) 0.041(8) 0.087(12) -0.018(8) -0.002(8) -0.017(7)
C24 0.077(14) 0.072(13) 0.103(17) -0.024(12) 0.017(12) -0.027(11)
C25 0.104(18) 0.082(15) 0.075(13) -0.006(11) -0.018(12) -0.052(14)
C26 0.12(2) 0.052(11) 0.096(16) 0.019(11) -0.036(14) -0.024(12)
C27 0.056(10) 0.066(11) 0.087(13) -0.021(10) -0.037(10) -0.019(9)
C28 0.057(10) 0.069(11) 0.042(8) -0.013(7) -0.012(7) -0.018(8)
C29 0.035(7) 0.056(8) 0.048(8) -0.025(7) -0.007(6) -0.006(6)
C30 0.041(8) 0.070(10) 0.037(7) -0.030(7) 0.003(6) -0.004(7)
C31 0.079(12) 0.061(11) 0.051(9) -0.015(8) 0.000(8) -0.013(9)
C32 0.079(13) 0.075(13) 0.053(11) 0.004(9) 0.010(9) 0.009(10)
C33 0.061(12) 0.12(2) 0.055(12) -0.004(12) 0.009(9) 0.008(13)
C34 0.091(16) 0.13(2) 0.038(9) -0.039(12) -0.003(9) 0.005(15)
C35 0.063(11) 0.077(12) 0.043(8) -0.022(8) 0.003(8) 0.000(9)
C36 0.045(8) 0.049(8) 0.060(9) -0.035(7) 0.007(7) -0.007(7)
C37 0.049(9) 0.068(11) 0.071(11) -0.042(9) -0.012(8) -0.014(8)
C38 0.073(13) 0.103(16) 0.089(14) -0.062(13) -0.006(11) -0.044(12)
C39 0.12(2) 0.074(14) 0.092(15) -0.063(12) -0.004(14) -0.027(14)
C40 0.060(12) 0.077(14) 0.16(2) -0.082(16) -0.031(13) 0.012(10)
C41 0.043(8) 0.062(10) 0.108(14) -0.052(10) -0.028(9) 0.010(8)
C42 0.069(16) 0.22(4) 0.060(13) -0.010(18) 0.016(12) 0.06(2)

loop_
_atom_type_symbol
_atom_type_description
_atom_type_scat_dispersion_real
_atom_type_scat_dispersion_imag
_atom_type_scat_source
C C 0.0033 0.0016 'International Tables Vol C Tables 4.2.6.8 and 6.1.1.4'
H H 0.0000 0.0000 'International Tables Vol C Tables 4.2.6.8 and 6.1.1.4'
F F 0.0171 0.0103 'International Tables Vol C Tables 4.2.6.8 and 6.1.1.4'
O O 0.0106 0.0060 'International Tables Vol C Tables 4.2.6.8 and 6.1.1.4'
P P 0.1023 0.0942 'International Tables Vol C Tables 4.2.6.8 and 6.1.1.4'
Pt Pt -1.7033 8.3905 'International Tables Vol C Tables 4.2.6.8 and 6.1.1.4'
S S 0.1246 0.1234 'International Tables Vol C Tables 4.2.6.8 and 6.1.1.4'

loop_
_geom_angle_atom_site_label_1
_geom_angle_atom_site_label_2
_geom_angle_atom_site_label_3
_geom_angle
P2 Pt1 P3 82.59(14)
P2 Pt1 P1 84.36(14)
P3 Pt1 P1 162.64(15)
P2 Pt1 S1 172.72(13)
P3 Pt1 S1 90.20(13)
P1 Pt1 S1 102.91(13)
C1 S1 Pt1 109.3(6)
O1 S2 O3 117.0(14)
O1 S2 O2 112.7(14)
O3 S2 O2 112.3(12)
O1 S2 C42 107.7(14)
O3 S2 C42 104.5(11)
O2 S2 C42 100.8(13)
C14 P1 C8 106.3(7)
C14 P1 C20 105.1(7)
C8 P1 C20 105.6(7)
C14 P1 Pt1 111.7(5)
C8 P1 Pt1 120.1(6)
C20 P1 Pt1 107.0(5)
C22 P2 C28 108.4(8)
C22 P2 C21 105.9(7)
C28 P2 C21 111.1(8)
C22 P2 Pt1 112.3(5)
C28 P2 Pt1 110.9(5)
C21 P2 Pt1 108.3(5)
C29 P3 C36 107.5(8)
C29 P3 C30 106.1(7)
C36 P3 C30 107.8(8)
C29 P3 Pt1 103.3(5)
C36 P3 Pt1 114.2(5)
C30 P3 Pt1 117.2(5)
C2 C1 C6 114.2(14)
C2 C1 S1 121.5(12)
C6 C1 S1 124.1(13)
F1 C2 C1 119.0(13)
F1 C2 C3 117.9(14)
C1 C2 C3 123.0(15)
F2 C3 C4 120.9(16)
F2 C3 C2 116.0(17)
C4 C3 C2 122.9(15)
C3 C4 C5 114.6(14)
C3 C4 C7 123.6(18)
C5 C4 C7 121.8(17)
F3 C5 C6 118.7(15)
F3 C5 C4 119.8(15)
C6 C5 C4 121.4(15)
C5 C6 F4 116.6(15)
C5 C6 C1 124.0(15)
F4 C6 C1 119.4(14)
F6 C7 F7 112(3)
F6 C7 F5 105(3)
F7 C7 F5 99(3)
F6 C7 C4 115(2)
F7 C7 C4 114(2)
F5 C7 C4 111.3(19)
C9 C8 C13 119.0(17)
C9 C8 P1 122.5(14)
C13 C8 P1 118.4(14)
C8 C9 C10 122(2)
C11 C10 C9 120(2)
C12 C11 C10 120(2)
C11 C12 C13 122(2)
C12 C13 C8 118(2)
C19 C14 C15 117.2(16)
C19 C14 P1 121.9(13)
C15 C14 P1 119.9(13)
C16 C15 C14 120.2(17)
C17 C16 C15 120.3(18)
C18 C17 C16 119.4(18)
C17 C18 C19 123(2)
C14 C19 C18 119.7(18)
C21 C20 P1 109.7(10)
C20 C21 P2 104.6(11)
C23 C22 C27 118.2(14)
C23 C22 P2 121.7(12)
C27 C22 P2 120.1(12)
C22 C23 C24 123.3(19)
C25 C24 C23 119(2)
C24 C25 C26 119(2)
C27 C26 C25 119.9(19)
C22 C27 C26 120.3(17)
C29 C28 P2 108.2(11)
C28 C29 P3 113.1(11)
C31 C30 C35 121.1(16)
C31 C30 P3 120.3(12)
C35 C30 P3 118.6(14)
C30 C31 C32 120(2)
C33 C32 C31 120(2)
C32 C33 C34 121(2)
C33 C34 C35 118(2)
C30 C35 C34 119(2)
C41 C36 C37 118.6(15)
C41 C36 P3 123.2(13)
C37 C36 P3 117.9(12)
C38 C37 C36 121.3(17)
C39 C38 C37 118.1(19)
C38 C39 C40 123.5(18)
C41 C40 C39 116.4(17)
C36 C41 C40 121.4(18)
F8 C42 F9 123(4)
F8 C42 F10 108(3)
F9 C42 F10 116(3)
F8 C42 S2 104(3)
F9 C42 S2 103(2)
F10 C42 S2 100(3)

loop_
_geom_bond_atom_site_label_1
_geom_bond_atom_site_label_2
_geom_bond_distance
Pt1 P2 2.239(4)
Pt1 P3 2.291(3)
Pt1 P1 2.325(3)
Pt1 S1 2.355(4)
S1 C1 1.753(16)
S2 O1 1.412(17)
S2 O3 1.414(16)
S2 O2 1.433(16)
S2 C42 1.98(5)
P1 C14 1.795(16)
P1 C8 1.821(17)
P1 C20 1.859(16)
P2 C22 1.829(14)
P2 C28 1.862(18)
P2 C21 1.862(17)
P3 C29 1.774(15)
P3 C36 1.800(16)
P3 C30 1.830(15)
F1 C2 1.363(18)
F2 C3 1.34(2)
F3 C5 1.337(18)
F4 C6 1.361(19)
F5 C7 1.27(3)
F6 C7 1.17(3)
F7 C7 1.25(3)
F8 C42 1.25(3)
F9 C42 1.26(5)
F10 C42 1.35(3)
C1 C2 1.37(2)
C1 C6 1.39(2)
C2 C3 1.39(2)
C3 C4 1.36(3)
C4 C5 1.43(2)
C4 C7 1.49(2)
C5 C6 1.36(2)
C8 C9 1.34(2)
C8 C13 1.41(2)
C9 C10 1.39(3)
C10 C11 1.39(4)
C11 C12 1.32(4)
C12 C13 1.41(3)
C14 C19 1.37(2)
C14 C15 1.42(2)
C15 C16 1.38(2)
C16 C17 1.37(3)
C17 C18 1.31(3)
C18 C19 1.40(3)
C20 C21 1.52(2)
C22 C23 1.35(2)
C22 C27 1.36(2)
C23 C24 1.37(3)
C24 C25 1.36(3)
C25 C26 1.39(3)
C26 C27 1.39(3)
C28 C29 1.55(2)
C30 C31 1.34(3)
C30 C35 1.40(2)
C31 C32 1.41(2)
C32 C33 1.34(4)
C33 C34 1.39(4)
C34 C35 1.43(3)
C36 C41 1.36(2)
C36 C37 1.42(2)
C37 C38 1.40(3)
C38 C39 1.32(3)
C39 C40 1.43(3)
C40 C41 1.40(3)
